data_4118526
loop_
_publ_author_name
'Powner, Matthew W.'
'Zheng, Shao-Liang'
'Szostak, Jack W.'

_publ_section_title
;
 Multicomponent Assembly of Proposed DNA Precursors in Water
;
_journal_coden_ASTM JACSAT
_journal_issue 33
_journal_name_full 'Journal of the American Chemical Society'
_journal_page_first 13889
_journal_page_last 13895
_journal_paper_doi 10.1021/ja306176n
_journal_volume 134
_journal_year 2012
_chemical_formula_sum 'C11 H19.67 Cl N6 O3.33 S'
_chemical_formula_weight 356.84
_space_group_IT_number 14
_symmetry_cell_setting monoclinic
_symmetry_space_group_name_Hall '-P 2yn'
_symmetry_space_group_name_H-M 'P 1 21/n 1'
_atom_sites_solution_hydrogens geom
_atom_sites_solution_primary direct
_atom_sites_solution_secondary difmap
_audit_creation_method SHELXL-97
_cell_angle_alpha 90.00
_cell_angle_beta 104.395(2)
_cell_angle_gamma 90.00
_cell_formula_units_Z 4
_cell_length_a 7.6821(2)
_cell_length_b 23.6828(6)
_cell_length_c 9.2228(2)
_cell_measurement_reflns_used 9723
_cell_measurement_temperature 100(2)
_cell_measurement_theta_max 28.6
_cell_measurement_theta_min 2.44
_cell_volume 1625.26(7)
_computing_cell_refinement 'SAINT 7.46A (Bruker-AXS, 2009)'
_computing_data_collection 'APEX2 v2009.3.0 (Bruker-AXS, 2009)'
_computing_data_reduction 'SAINT 7.46A (Bruker-AXS, 2009)'
_computing_molecular_graphics 'Bruker SHELXTL (Sheldrick, 2008)'
_computing_publication_material 'Bruker SHELXTL (Sheldrick, 2008)'
_computing_structure_refinement 'SHELXL-97 (Sheldrick, 2008)'
_computing_structure_solution 'SHELXS-97 (Sheldrick, 2008)'
_diffrn_ambient_temperature 100(2)
_diffrn_measured_fraction_theta_full 0.998
_diffrn_measured_fraction_theta_max 0.998
_diffrn_measurement_device_type
;
Bruker D8 goniometer with CCD area detector  
;
_diffrn_measurement_method 'omega and phi scans'
_diffrn_radiation_monochromator graphite
_diffrn_radiation_source 'fine-focus sealed tube'
_diffrn_radiation_type MoK\a
_diffrn_radiation_wavelength 0.71073
_diffrn_reflns_av_R_equivalents 0.0428
_diffrn_reflns_av_sigmaI/netI 0.0178
_diffrn_reflns_limit_h_max 10
_diffrn_reflns_limit_h_min -10
_diffrn_reflns_limit_k_max 32
_diffrn_reflns_limit_k_min -32
_diffrn_reflns_limit_l_max 12
_diffrn_reflns_limit_l_min -12
_diffrn_reflns_number 60822
_diffrn_reflns_theta_full 28.73
_diffrn_reflns_theta_max 28.73
_diffrn_reflns_theta_min 1.72
_exptl_absorpt_coefficient_mu 0.388
_exptl_absorpt_correction_T_max 0.9335
_exptl_absorpt_correction_T_min 0.8860
_exptl_absorpt_correction_type multi-scan
_exptl_absorpt_process_details sadabs
_exptl_crystal_colour colorless
_exptl_crystal_density_diffrn 1.458
_exptl_crystal_description block
_exptl_crystal_F_000 749
_exptl_crystal_size_max 0.32
_exptl_crystal_size_mid 0.24
_exptl_crystal_size_min 0.18
_refine_diff_density_max 0.421
_refine_diff_density_min -0.197
_refine_diff_density_rms 0.047
_refine_ls_extinction_method none
_refine_ls_goodness_of_fit_ref 1.060
_refine_ls_hydrogen_treatment mixed
_refine_ls_matrix_type full
_refine_ls_number_parameters 248
_refine_ls_number_reflns 4219
_refine_ls_number_restraints 0
_refine_ls_restrained_S_all 1.060
_refine_ls_R_factor_all 0.0342
_refine_ls_R_factor_gt 0.0274
_refine_ls_shift/su_max 0.002
_refine_ls_shift/su_mean 0.000
_refine_ls_structure_factor_coef Fsqd
_refine_ls_weighting_details 'calc w=1/[\s^2^(Fo^2^)+(0.0337P)^2^+0.6445P] where P=(Fo^2^+2Fc^2^)/3'
_refine_ls_weighting_scheme calc
_refine_ls_wR_factor_gt 0.0680
_refine_ls_wR_factor_ref 0.0714
_reflns_number_gt 3650
_reflns_number_total 4219
_reflns_threshold_expression >2sigma(I)
_cod_data_source_file ja306176n_si_007.cif
_cod_data_source_block MP4-cyclobat
_cod_original_sg_symbol_Hall -P2yn
_cod_database_code 4118526

loop_
_symmetry_equiv_pos_as_xyz
'x, y, z'
'-x+1/2, y+1/2, -z+1/2'
'-x, -y, -z'
'x-1/2, -y-1/2, z-1/2'

loop_
_atom_site_label
_atom_site_type_symbol
_atom_site_fract_x
_atom_site_fract_y
_atom_site_fract_z
_atom_site_U_iso_or_equiv
_atom_site_adp_type
_atom_site_occupancy
_atom_site_symmetry_multiplicity
_atom_site_calc_flag
_atom_site_refinement_flags
S1 S 0.37535(4) 0.642318(13) 0.54483(3) 0.01644(8) Uani 1 1 d .
O1 O 0.35186(12) 0.42267(4) 0.78497(9) 0.01800(18) Uani 1 1 d .
N1 N 0.14204(16) 0.72328(5) 0.56657(13) 0.0217(2) Uani 1 1 d .
N2 N 0.33605(14) 0.69012(4) 0.78603(11) 0.0161(2) Uani 1 1 d .
N3 N 0.50427(14) 0.53125(4) 0.73775(11) 0.0155(2) Uani 1 1 d .
N4 N 0.18187(13) 0.54078(4) 0.96242(11) 0.0148(2) Uani 1 1 d .
N5 N 0.37122(13) 0.59532(4) 0.87737(10) 0.01301(19) Uani 1 1 d .
N6 N 0.11734(15) 0.42247(5) 0.89589(12) 0.0171(2) Uani 1 1 d .
C1 C 0.27136(16) 0.69058(5) 0.63856(13) 0.0163(2) Uani 1 1 d .
C2 C 0.46412(16) 0.64572(5) 0.84290(13) 0.0140(2) Uani 1 1 d .
H2A H 0.5553 0.6589 0.9339 0.017 Uiso 1 1 calc R
C3 C 0.55453(15) 0.63202(5) 0.71647(12) 0.0148(2) Uani 1 1 d .
H3A H 0.6508 0.6606 0.7183 0.018 Uiso 1 1 calc R
C4 C 0.63751(15) 0.57342(5) 0.72360(12) 0.0149(2) Uani 1 1 d .
H4 H 0.7416 0.5712 0.8135 0.018 Uiso 1 1 calc R
C5 C 0.39275(15) 0.54184(5) 0.82799(12) 0.0129(2) Uani 1 1 d .
C6 C 0.27583(15) 0.50796(5) 0.88115(12) 0.0134(2) Uani 1 1 d .
C7 C 0.24233(16) 0.59209(5) 0.95838(12) 0.0149(2) Uani 1 1 d .
H7 H 0.2025 0.6235 1.0055 0.018 Uiso 1 1 calc R
C8 C 0.70298(16) 0.56143(5) 0.58580(13) 0.0162(2) Uani 1 1 d .
H8 H 0.6107 0.5649 0.4883 0.019 Uiso 1 1 calc R
C9 C 0.89130(17) 0.57779(6) 0.58290(15) 0.0241(3) Uani 1 1 d .
H9A H 0.9678 0.5956 0.6737 0.029 Uiso 1 1 calc R
H9B H 0.9115 0.5916 0.4871 0.029 Uiso 1 1 calc R
C10 C 0.84270(17) 0.51649(6) 0.59229(15) 0.0231(3) Uani 1 1 d .
H10A H 0.8333 0.4928 0.5023 0.028 Uiso 1 1 calc R
H10B H 0.8895 0.4968 0.6888 0.028 Uiso 1 1 calc R
C11 C 0.25034(15) 0.44810(5) 0.85073(12) 0.0140(2) Uani 1 1 d .
Cl1 Cl 0.10000(4) 0.699240(13) 0.21726(3) 0.01975(8) Uani 1 1 d .
O1W O 0.48233(14) 0.31640(4) 0.78252(10) 0.01900(18) Uani 1 1 d .
H1WA H 0.442(3) 0.3484(9) 0.783(2) 0.042(6) Uiso 1 1 d .
H1WB H 0.589(3) 0.3195(8) 0.779(2) 0.043(5) Uiso 1 1 d .
O2W O 0.26468(16) 0.26553(5) 0.52871(12) 0.0298(2) Uani 1 1 d .
H2WA H 0.341(3) 0.2841(9) 0.589(2) 0.045(6) Uiso 1 1 d .
H2WB H 0.315(3) 0.2523(9) 0.469(3) 0.051(6) Uiso 1 1 d .
O3W O 0.8931(4) 0.70000(13) 0.8636(4) 0.0319(7) Uani 0.33333 1 d P
H3WA H 0.8723 0.6999 0.9532 0.048 Uiso 0.33333 1 d PR
H3WB H 0.8276 0.7309 0.8478 0.048 Uiso 0.33333 1 d PR
H3 H 0.530(2) 0.4976(8) 0.7289(18) 0.023(4) Uiso 1 1 d .
H6A H 0.089(2) 0.3899(7) 0.8648(18) 0.023(4) Uiso 1 1 d .
H2 H 0.298(3) 0.7130(8) 0.841(2) 0.038(5) Uiso 1 1 d .
H1A H 0.109(2) 0.7199(7) 0.469(2) 0.031(5) Uiso 1 1 d .
H6B H 0.043(2) 0.4425(7) 0.9327(19) 0.027(4) Uiso 1 1 d .
H1B H 0.091(2) 0.7453(8) 0.613(2) 0.035(5) Uiso 1 1 d .

loop_
_atom_site_aniso_label
_atom_site_aniso_U_11
_atom_site_aniso_U_22
_atom_site_aniso_U_33
_atom_site_aniso_U_23
_atom_site_aniso_U_13
_atom_site_aniso_U_12
S1 0.01878(15) 0.01821(15) 0.01335(13) 0.00130(10) 0.00595(10) 0.00479(11)
O1 0.0211(4) 0.0151(4) 0.0199(4) -0.0005(3) 0.0089(3) 0.0025(3)
N1 0.0262(6) 0.0196(5) 0.0199(5) -0.0003(4) 0.0067(4) 0.0075(5)
N2 0.0202(5) 0.0131(5) 0.0171(5) -0.0006(4) 0.0086(4) 0.0008(4)
N3 0.0177(5) 0.0132(5) 0.0182(5) -0.0005(4) 0.0098(4) 0.0017(4)
N4 0.0156(5) 0.0157(5) 0.0141(4) -0.0013(4) 0.0057(4) -0.0005(4)
N5 0.0143(5) 0.0134(5) 0.0127(4) -0.0006(3) 0.0060(3) -0.0008(4)
N6 0.0206(5) 0.0131(5) 0.0194(5) -0.0019(4) 0.0084(4) -0.0029(4)
C1 0.0182(6) 0.0134(6) 0.0194(6) 0.0004(4) 0.0085(4) -0.0008(4)
C2 0.0146(5) 0.0143(5) 0.0143(5) -0.0005(4) 0.0057(4) -0.0017(4)
C3 0.0139(5) 0.0178(6) 0.0138(5) 0.0009(4) 0.0055(4) -0.0006(4)
C4 0.0128(5) 0.0200(6) 0.0128(5) 0.0004(4) 0.0046(4) 0.0009(4)
C5 0.0132(5) 0.0146(5) 0.0109(5) -0.0001(4) 0.0028(4) 0.0018(4)
C6 0.0134(5) 0.0149(5) 0.0122(5) 0.0001(4) 0.0039(4) 0.0006(4)
C7 0.0159(5) 0.0171(6) 0.0136(5) -0.0022(4) 0.0071(4) -0.0011(4)
C8 0.0134(5) 0.0227(6) 0.0139(5) 0.0006(4) 0.0064(4) 0.0030(4)
C9 0.0172(6) 0.0352(8) 0.0231(6) -0.0018(5) 0.0107(5) -0.0029(5)
C10 0.0174(6) 0.0295(7) 0.0243(6) -0.0003(5) 0.0088(5) 0.0074(5)
C11 0.0157(5) 0.0153(5) 0.0104(5) 0.0015(4) 0.0019(4) 0.0010(4)
Cl1 0.02022(15) 0.01991(15) 0.01994(14) -0.00245(11) 0.00656(11) 0.00187(11)
O1W 0.0208(5) 0.0150(4) 0.0231(4) -0.0004(3) 0.0089(4) -0.0003(4)
O2W 0.0383(6) 0.0324(6) 0.0209(5) -0.0051(4) 0.0115(5) -0.0175(5)
O3W 0.0312(17) 0.0220(15) 0.0342(16) -0.0027(12) -0.0077(13) 0.0002(13)

loop_
_atom_type_symbol
_atom_type_description
_atom_type_scat_dispersion_real
_atom_type_scat_dispersion_imag
_atom_type_scat_source
C C 0.0033 0.0016 'International Tables Vol C Tables 4.2.6.8 and 6.1.1.4'
H H 0.0000 0.0000 'International Tables Vol C Tables 4.2.6.8 and 6.1.1.4'
Cl Cl 0.1484 0.1585 'International Tables Vol C Tables 4.2.6.8 and 6.1.1.4'
N N 0.0061 0.0033 'International Tables Vol C Tables 4.2.6.8 and 6.1.1.4'
O O 0.0106 0.0060 'International Tables Vol C Tables 4.2.6.8 and 6.1.1.4'
S S 0.1246 0.1234 'International Tables Vol C Tables 4.2.6.8 and 6.1.1.4'

loop_
_geom_angle_atom_site_label_1
_geom_angle_atom_site_label_2
_geom_angle_atom_site_label_3
_geom_angle
C1 S1 C3 89.85(6)
C1 N1 H1A 117.4(12)
C1 N1 H1B 120.8(13)
H1A N1 H1B 121.8(17)
C1 N2 C2 115.18(10)
C1 N2 H2 121.0(13)
C2 N2 H2 123.7(13)
C5 N3 C4 119.47(10)
C5 N3 H3 116.3(11)
C4 N3 H3 117.1(11)
C7 N4 C6 105.51(9)
C5 N5 C7 106.88(9)
C5 N5 C2 125.13(9)
C7 N5 C2 127.94(10)
C11 N6 H6A 117.9(11)
C11 N6 H6B 119.7(11)
H6A N6 H6B 119.9(16)
N1 C1 N2 124.80(12)
N1 C1 S1 121.50(10)
N2 C1 S1 113.70(9)
N2 C2 N5 110.29(9)
N2 C2 C3 105.90(9)
N5 C2 C3 109.25(9)
N2 C2 H2A 110.4
N5 C2 H2A 110.4
C3 C2 H2A 110.4
C4 C3 C2 115.11(9)
C4 C3 S1 111.98(8)
C2 C3 S1 104.07(8)
C4 C3 H3A 108.5
C2 C3 H3A 108.5
S1 C3 H3A 108.5
N3 C4 C8 109.60(10)
N3 C4 C3 109.42(9)
C8 C4 C3 111.08(10)
N3 C4 H4 108.9
C8 C4 H4 108.9
C3 C4 H4 108.9
N3 C5 N5 121.41(10)
N3 C5 C6 132.46(11)
N5 C5 C6 106.02(10)
C5 C6 N4 109.59(10)
C5 C6 C11 124.59(10)
N4 C6 C11 125.77(10)
N4 C7 N5 112.00(10)
N4 C7 H7 124.0
N5 C7 H7 124.0
C10 C8 C9 60.16(9)
C10 C8 C4 119.03(10)
C9 C8 C4 119.40(10)
C10 C8 H8 115.6
C9 C8 H8 115.6
C4 C8 H8 115.6
C8 C9 C10 59.85(8)
C8 C9 H9A 117.8
C10 C9 H9A 117.8
C8 C9 H9B 117.8
C10 C9 H9B 117.8
H9A C9 H9B 114.9
C8 C10 C9 59.99(8)
C8 C10 H10A 117.8
C9 C10 H10A 117.8
C8 C10 H10B 117.8
C9 C10 H10B 117.8
H10A C10 H10B 114.9
O1 C11 N6 123.11(11)
O1 C11 C6 119.53(10)
N6 C11 C6 117.36(10)
H1WA O1W H1WB 107.0(19)
H2WA O2W H2WB 106(2)
H3WA O3W H3WB 85.8

loop_
_geom_bond_atom_site_label_1
_geom_bond_atom_site_label_2
_geom_bond_distance
S1 C1 1.7422(12)
S1 C3 1.8376(12)
O1 C11 1.2546(14)
N1 C1 1.3036(17)
N1 H1A 0.873(18)
N1 H1B 0.831(19)
N2 C1 1.3270(16)
N2 C2 1.4463(15)
N2 H2 0.84(2)
N3 C5 1.3579(14)
N3 C4 1.4590(15)
N3 H3 0.830(18)
N4 C7 1.3048(16)
N4 C6 1.3984(14)
N5 C5 1.3698(15)
N5 C7 1.3829(14)
N5 C2 1.4657(15)
N6 C11 1.3406(15)
N6 H6A 0.832(18)
N6 H6B 0.871(17)
C2 C3 1.5331(15)
C2 H2A 1.0000
C3 C4 1.5218(17)
C3 H3A 1.0000
C4 C8 1.5055(15)
C4 H4 1.0000
C5 C6 1.3819(16)
C6 C11 1.4491(16)
C7 H7 0.9500
C8 C10 1.5022(17)
C8 C9 1.5043(17)
C8 H8 1.0000
C9 C10 1.507(2)
C9 H9A 0.9900
C9 H9B 0.9900
C10 H10A 0.9900
C10 H10B 0.9900
O1W H1WA 0.82(2)
O1W H1WB 0.83(2)
O2W H2WA 0.83(2)
O2W H2WB 0.81(2)
O3W H3WA 0.8800
O3W H3WB 0.8800

loop_
_geom_hbond_atom_site_label_D
_geom_hbond_atom_site_label_H
_geom_hbond_atom_site_label_A
_geom_hbond_distance_DH
_geom_hbond_distance_HA
_geom_hbond_distance_DA
_geom_hbond_angle_DHA
_geom_hbond_site_symmetry_A
N1 H1A Cl1 0.873(18) 2.360(19) 3.2078(12) 163.8(16) .
N1 H1B O1W 0.831(19) 2.09(2) 2.8938(15) 163.6(18) 2_556
N1 H1B O2W 0.831(19) 2.729(18) 3.0397(17) 104.1(14) 3_566
N2 H2 O2W 0.84(2) 1.87(2) 2.7139(14) 174.9(19) 2_556
N3 H3 O1 0.830(18) 2.378(17) 2.9028(14) 121.9(14) .
N6 H6B N4 0.871(17) 2.545(17) 2.8846(15) 104.2(12) .
N6 H6B N4 0.871(17) 2.219(17) 3.0401(15) 157.2(15) 3_567
N6 H6A Cl1 0.832(18) 2.567(18) 3.3644(11) 160.7(15) 3_566
O1W H1WA O1 0.82(2) 1.89(2) 2.7113(13) 180(2) .
O1W H1WB Cl1 0.83(2) 2.43(2) 3.2294(11) 164.0(18) 3_666
O2W H2WB Cl1 0.81(2) 2.35(2) 3.1407(12) 166(2) 2_545
O2W H2WA O1W 0.83(2) 2.00(2) 2.7893(15) 160(2) .
O2W H2WB O3W 0.81(2) 2.69(2) 3.001(3) 105.1(17) 2_646
O3W H3WA Cl1 0.88 2.62 3.254(3) 129.6 1_656
O3W H3WB Cl1 0.88 2.49 3.328(3) 159.6 4_676
O3W H3WB O1W 0.88 2.92 3.312(3) 108.7 2_656

loop_
_geom_torsion_atom_site_label_1
_geom_torsion_atom_site_label_2
_geom_torsion_atom_site_label_3
_geom_torsion_atom_site_label_4
_geom_torsion
C2 N2 C1 N1 172.79(12)
C2 N2 C1 S1 -6.99(14)
C3 S1 C1 N1 167.28(11)
C3 S1 C1 N2 -12.92(10)
C1 N2 C2 N5 -90.21(12)
C1 N2 C2 C3 27.87(13)
C5 N5 C2 N2 128.68(11)
C7 N5 C2 N2 -48.42(15)
C5 N5 C2 C3 12.67(15)
C7 N5 C2 C3 -164.43(10)
N2 C2 C3 C4 -157.09(10)
N5 C2 C3 C4 -38.32(13)
N2 C2 C3 S1 -34.17(10)
N5 C2 C3 S1 84.61(9)
C1 S1 C3 C4 151.73(8)
C1 S1 C3 C2 26.78(8)
C5 N3 C4 C8 -162.27(10)
C5 N3 C4 C3 -40.23(13)
C2 C3 C4 N3 52.08(13)
S1 C3 C4 N3 -66.52(10)
C2 C3 C4 C8 173.22(10)
S1 C3 C4 C8 54.62(11)
C4 N3 C5 N5 15.99(16)
C4 N3 C5 C6 -168.46(12)
C7 N5 C5 N3 176.52(10)
C2 N5 C5 N3 -1.09(17)
C7 N5 C5 C6 -0.06(12)
C2 N5 C5 C6 -177.67(10)
N3 C5 C6 N4 -175.70(12)
N5 C5 C6 N4 0.35(12)
N3 C5 C6 C11 1.8(2)
N5 C5 C6 C11 177.84(10)
C7 N4 C6 C5 -0.50(13)
C7 N4 C6 C11 -177.96(11)
C6 N4 C7 N5 0.47(13)
C5 N5 C7 N4 -0.27(13)
C2 N5 C7 N4 177.26(10)
N3 C4 C8 C10 -80.13(13)
C3 C4 C8 C10 158.83(11)
N3 C4 C8 C9 -150.23(11)
C3 C4 C8 C9 88.73(13)
C4 C8 C9 C10 108.60(13)
C4 C8 C10 C9 -109.21(13)
C5 C6 C11 O1 7.74(17)
N4 C6 C11 O1 -175.17(10)
C5 C6 C11 N6 -172.51(11)
N4 C6 C11 N6 4.58(17)
